data_4079156
loop_
_publ_author_name
'Shen, Xiaodong'
'Xue, Mingqiang'
'Jiao, Rui'
'Ma, Yong'
'Zhang, Yong'
'Shen, Qi'

_publ_section_title
;
 Bis(\b-diketiminate) Rare-Earth-Metal Borohydrides: Syntheses,
 Structures, and Catalysis for the Polymerizations ofl-Lactide,
 \e-Caprolactone, and Methyl Methacrylate
;
_journal_issue 17
_journal_name_full Organometallics
_journal_page_first 6222
_journal_paper_doi 10.1021/om3005299
_journal_volume 31
_journal_year 2012
_chemical_formula_moiety 'C46 H58 Cl N4 Yb, C4 H8 O, 0.5(C7 H8)'
_chemical_formula_sum 'C53.5 H70 Cl N4 O Yb'
_chemical_formula_weight 993.63
_chemical_name_systematic
; 
 ? 
;
_space_group_IT_number 13
_symmetry_cell_setting monoclinic
_symmetry_Int_Tables_number 13
_symmetry_space_group_name_Hall '-P 2yac'
_symmetry_space_group_name_H-M 'P 1 2/n 1'
_atom_sites_solution_hydrogens geom
_atom_sites_solution_primary direct
_atom_sites_solution_secondary difmap
_audit_creation_method SHELXL-97
_cell_angle_alpha 90.00
_cell_angle_beta 94.149(5)
_cell_angle_gamma 90.00
_cell_formula_units_Z 4
_cell_length_a 23.123(5)
_cell_length_b 8.9946(18)
_cell_length_c 24.820(5)
_cell_measurement_reflns_used 17207
_cell_measurement_temperature 293(2)
_cell_measurement_theta_max 25.3
_cell_measurement_theta_min 3.0
_cell_volume 5148.6(18)
_computing_cell_refinement CrystalClear
_computing_data_collection CrystalClear
_computing_data_reduction CrystalStructure
_computing_structure_refinement 'SHELXL-97 (Sheldrick, 1997)'
_computing_structure_solution 'SHELXS-97 (Sheldrick, 1990)'
_diffrn_ambient_temperature 293(2)
_diffrn_detector_area_resol_mean 7.31
_diffrn_measured_fraction_theta_full 0.988
_diffrn_measured_fraction_theta_max 0.988
_diffrn_measurement_device_type 'Rigaku Mercury'
_diffrn_measurement_method \w
_diffrn_radiation_monochromator graphite
_diffrn_radiation_source 'fine-focus sealed tube'
_diffrn_radiation_type MoK\a
_diffrn_radiation_wavelength 0.71070
_diffrn_reflns_av_R_equivalents 0.0507
_diffrn_reflns_av_sigmaI/netI 0.0567
_diffrn_reflns_limit_h_max 27
_diffrn_reflns_limit_h_min -27
_diffrn_reflns_limit_k_max 10
_diffrn_reflns_limit_k_min -10
_diffrn_reflns_limit_l_max 29
_diffrn_reflns_limit_l_min -28
_diffrn_reflns_number 36764
_diffrn_reflns_theta_full 25.35
_diffrn_reflns_theta_max 25.35
_diffrn_reflns_theta_min 3.02
_exptl_absorpt_coefficient_mu 1.907
_exptl_absorpt_correction_T_max 0.385
_exptl_absorpt_correction_T_min 0.214
_exptl_absorpt_correction_type multi-scan
_exptl_absorpt_process_details 'Jacobson, R. (1998) Private communication'
_exptl_crystal_colour orange
_exptl_crystal_density_diffrn 1.282
_exptl_crystal_density_method 'not measured'
_exptl_crystal_description block
_exptl_crystal_F_000 2056
_exptl_crystal_size_max 0.80
_exptl_crystal_size_mid 0.80
_exptl_crystal_size_min 0.50
_refine_diff_density_max 1.223
_refine_diff_density_min -0.854
_refine_diff_density_rms 0.091
_refine_ls_extinction_method none
_refine_ls_goodness_of_fit_ref 1.151
_refine_ls_hydrogen_treatment constr
_refine_ls_matrix_type full
_refine_ls_number_parameters 538
_refine_ls_number_reflns 9316
_refine_ls_number_restraints 19
_refine_ls_restrained_S_all 1.181
_refine_ls_R_factor_all 0.0659
_refine_ls_R_factor_gt 0.0540
_refine_ls_shift/su_max 0.001
_refine_ls_shift/su_mean 0.000
_refine_ls_structure_factor_coef Fsqd
_refine_ls_weighting_details 'calc w=1/[\s^2^(Fo^2^)+(0.0360P)^2^+12.9310P] where P=(Fo^2^+2Fc^2^)/3'
_refine_ls_weighting_scheme calc
_refine_ls_wR_factor_gt 0.1135
_refine_ls_wR_factor_ref 0.1192
_reflns_number_gt 8047
_reflns_number_total 9316
_reflns_threshold_expression >2sigma(I)
_cod_data_source_file om3005299_si_001.cif
_cod_data_source_block complex2
_cod_original_cell_volume 5148.4(18)
_cod_original_sg_symbol_H-M 'P 2/n'
_cod_original_formula_sum 'C53.50 H70 Cl N4 O Yb'
_cod_database_code 4079156

loop_
_symmetry_equiv_pos_as_xyz
'x, y, z'
'-x+1/2, y, -z+1/2'
'-x, -y, -z'
'x-1/2, -y, z-1/2'

loop_
_atom_site_label
_atom_site_type_symbol
_atom_site_fract_x
_atom_site_fract_y
_atom_site_fract_z
_atom_site_U_iso_or_equiv
_atom_site_adp_type
_atom_site_occupancy
_atom_site_symmetry_multiplicity
_atom_site_calc_flag
_atom_site_refinement_flags
Yb1 Yb 0.2500 0.30037(4) 0.2500 0.03427(11) Uani 1 2 d S
Yb2 Yb 0.7500 0.52339(4) 0.2500 0.03703(12) Uani 1 2 d S
Cl1 Cl 0.2500 0.0223(3) 0.2500 0.0650(8) Uani 1 2 d S
Cl2 Cl 0.7500 0.2482(3) 0.2500 0.0871(11) Uani 1 2 d S
O1 O 0.5220(8) 0.670(2) 0.4120(8) 0.131(4) Uiso 0.50 1 d PD
O1' O 0.5161(8) 0.754(2) 0.5002(8) 0.131(4) Uiso 0.50 1 d PD
N1 N 0.3182(2) 0.2809(5) 0.32162(19) 0.0362(11) Uani 1 1 d .
N2 N 0.3174(2) 0.4507(5) 0.2175(2) 0.0423(12) Uani 1 1 d .
N3 N 0.7701(2) 0.5096(5) 0.3422(2) 0.0429(12) Uani 1 1 d .
N4 N 0.6790(2) 0.6762(5) 0.2742(2) 0.0470(13) Uani 1 1 d .
C1 C 0.3638(4) 0.4274(8) 0.3971(3) 0.073(2) Uani 1 1 d .
H1A H 0.3362 0.3979 0.4222 0.110 Uiso 1 1 calc R
H1B H 0.3744 0.5294 0.4034 0.110 Uiso 1 1 calc R
H1C H 0.3977 0.3659 0.4020 0.110 Uiso 1 1 calc R
C2 C 0.3372(3) 0.4099(7) 0.3403(2) 0.0426(15) Uani 1 1 d .
C3 C 0.3347(3) 0.5407(7) 0.3095(3) 0.0481(16) Uani 1 1 d .
H3 H 0.3346 0.6283 0.3294 0.058 Uiso 1 1 calc R
C4 C 0.3322(3) 0.5601(6) 0.2533(3) 0.0446(15) Uani 1 1 d .
C5 C 0.3495(4) 0.7123(7) 0.2343(3) 0.068(2) Uani 1 1 d .
H5A H 0.3799 0.7026 0.2102 0.102 Uiso 1 1 calc R
H5B H 0.3629 0.7715 0.2649 0.102 Uiso 1 1 calc R
H5C H 0.3165 0.7596 0.2158 0.102 Uiso 1 1 calc R
C6 C 0.3383(3) 0.1473(7) 0.3491(2) 0.0424(14) Uani 1 1 d .
C7 C 0.3022(3) 0.0727(7) 0.3834(3) 0.0476(16) Uani 1 1 d .
C8 C 0.3220(4) -0.0596(7) 0.4069(3) 0.0556(18) Uani 1 1 d .
H8 H 0.2984 -0.1111 0.4293 0.067 Uiso 1 1 calc R
C9 C 0.3745(4) -0.1149(8) 0.3979(3) 0.064(2) Uani 1 1 d .
H9 H 0.3871 -0.2023 0.4150 0.077 Uiso 1 1 calc R
C10 C 0.4092(3) -0.0442(8) 0.3642(3) 0.065(2) Uani 1 1 d .
H10 H 0.4452 -0.0845 0.3583 0.078 Uiso 1 1 calc R
C11 C 0.3917(3) 0.0890(7) 0.3382(3) 0.0478(16) Uani 1 1 d .
C12 C 0.2425(3) 0.1303(8) 0.3959(3) 0.0576(18) Uani 1 1 d .
H12 H 0.2337 0.2158 0.3723 0.069 Uiso 1 1 calc R
C13 C 0.1937(4) 0.0186(10) 0.3851(4) 0.092(3) Uani 1 1 d .
H13A H 0.1935 -0.0157 0.3485 0.138 Uiso 1 1 calc R
H13B H 0.1573 0.0653 0.3907 0.138 Uiso 1 1 calc R
H13C H 0.1996 -0.0642 0.4093 0.138 Uiso 1 1 calc R
C14 C 0.2431(5) 0.1861(11) 0.4539(4) 0.095(3) Uani 1 1 d .
H14A H 0.2463 0.1031 0.4783 0.143 Uiso 1 1 calc R
H14B H 0.2078 0.2389 0.4588 0.143 Uiso 1 1 calc R
H14C H 0.2755 0.2514 0.4612 0.143 Uiso 1 1 calc R
C15 C 0.4303(3) 0.1626(8) 0.2996(3) 0.063(2) Uani 1 1 d .
H15 H 0.4113 0.2560 0.2882 0.076 Uiso 1 1 calc R
C16 C 0.4367(5) 0.0740(12) 0.2496(4) 0.104(3) Uani 1 1 d .
H16A H 0.4561 -0.0178 0.2589 0.156 Uiso 1 1 calc R
H16B H 0.4590 0.1295 0.2254 0.156 Uiso 1 1 calc R
H16C H 0.3990 0.0533 0.2324 0.156 Uiso 1 1 calc R
C17 C 0.4889(5) 0.2028(17) 0.3247(5) 0.152(6) Uani 1 1 d .
H17A H 0.4850 0.2478 0.3593 0.228 Uiso 1 1 calc R
H17B H 0.5072 0.2717 0.3017 0.228 Uiso 1 1 calc R
H17C H 0.5122 0.1147 0.3291 0.228 Uiso 1 1 calc R
C18 C 0.3312(3) 0.4735(7) 0.1623(3) 0.0502(17) Uani 1 1 d .
C19 C 0.3807(3) 0.4069(10) 0.1453(4) 0.075(2) Uani 1 1 d .
H19 H 0.4039 0.3482 0.1689 0.089 Uiso 1 1 calc R
C20 C 0.3951(4) 0.4290(14) 0.0926(4) 0.103(3) Uani 1 1 d .
H20 H 0.4283 0.3846 0.0809 0.123 Uiso 1 1 calc R
C21 C 0.3620(5) 0.5133(13) 0.0585(4) 0.101(4) Uani 1 1 d .
H21 H 0.3725 0.5272 0.0234 0.121 Uiso 1 1 calc R
C22 C 0.3126(4) 0.5798(11) 0.0744(4) 0.085(3) Uani 1 1 d .
H22 H 0.2899 0.6386 0.0504 0.102 Uiso 1 1 calc R
C23 C 0.2969(4) 0.5584(9) 0.1266(3) 0.066(2) Uani 1 1 d .
H23 H 0.2631 0.6014 0.1376 0.079 Uiso 1 1 calc R
C24 C 0.8088(4) 0.6649(9) 0.4187(3) 0.073(2) Uani 1 1 d .
H24A H 0.7929 0.6026 0.4453 0.110 Uiso 1 1 calc R
H24B H 0.8063 0.7671 0.4295 0.110 Uiso 1 1 calc R
H24C H 0.8487 0.6389 0.4155 0.110 Uiso 1 1 calc R
C25 C 0.7748(3) 0.6430(7) 0.3645(3) 0.0474(15) Uani 1 1 d .
C26 C 0.7483(3) 0.7714(7) 0.3422(3) 0.0517(17) Uani 1 1 d .
H26 H 0.7656 0.8602 0.3539 0.062 Uiso 1 1 calc R
C27 C 0.7001(3) 0.7871(7) 0.3054(3) 0.0520(17) Uani 1 1 d .
C28 C 0.6706(4) 0.9389(8) 0.3038(4) 0.080(3) Uani 1 1 d .
H28A H 0.6799 0.9913 0.2719 0.119 Uiso 1 1 calc R
H28B H 0.6839 0.9951 0.3352 0.119 Uiso 1 1 calc R
H28C H 0.6293 0.9259 0.3034 0.119 Uiso 1 1 calc R
C29 C 0.7818(3) 0.3805(6) 0.3761(2) 0.0410(14) Uani 1 1 d .
C30 C 0.7375(3) 0.3276(7) 0.4059(2) 0.0464(15) Uani 1 1 d .
C31 C 0.7472(3) 0.1998(8) 0.4361(3) 0.0600(19) Uani 1 1 d .
H31 H 0.7178 0.1629 0.4560 0.072 Uiso 1 1 calc R
C32 C 0.7996(3) 0.1255(8) 0.4373(3) 0.064(2) Uani 1 1 d .
H32 H 0.8052 0.0395 0.4578 0.077 Uiso 1 1 calc R
C33 C 0.8432(3) 0.1787(8) 0.4082(3) 0.0609(19) Uani 1 1 d .
H33 H 0.8784 0.1285 0.4090 0.073 Uiso 1 1 calc R
C34 C 0.8352(3) 0.3083(7) 0.3773(3) 0.0489(16) Uani 1 1 d .
C35 C 0.6792(3) 0.4051(8) 0.4065(3) 0.0525(17) Uani 1 1 d .
H35 H 0.6818 0.4994 0.3871 0.063 Uiso 1 1 calc R
C36 C 0.6311(4) 0.3134(10) 0.3774(4) 0.089(3) Uani 1 1 d .
H36A H 0.6419 0.2885 0.3419 0.133 Uiso 1 1 calc R
H36B H 0.5959 0.3700 0.3746 0.133 Uiso 1 1 calc R
H36C H 0.6254 0.2238 0.3973 0.133 Uiso 1 1 calc R
C37 C 0.6635(4) 0.4409(13) 0.4645(4) 0.102(3) Uani 1 1 d .
H37A H 0.6547 0.3503 0.4827 0.152 Uiso 1 1 calc R
H37B H 0.6303 0.5052 0.4631 0.152 Uiso 1 1 calc R
H37C H 0.6956 0.4894 0.4838 0.152 Uiso 1 1 calc R
C38 C 0.8863(3) 0.3619(9) 0.3471(3) 0.063(2) Uani 1 1 d .
H38 H 0.8743 0.4528 0.3276 0.076 Uiso 1 1 calc R
C39 C 0.9040(4) 0.2483(12) 0.3057(4) 0.106(4) Uani 1 1 d .
H39A H 0.9372 0.2846 0.2886 0.159 Uiso 1 1 calc R
H39B H 0.8725 0.2330 0.2790 0.159 Uiso 1 1 calc R
H39C H 0.9136 0.1559 0.3236 0.159 Uiso 1 1 calc R
C40 C 0.9376(4) 0.4001(13) 0.3860(5) 0.114(4) Uani 1 1 d .
H40A H 0.9250 0.4612 0.4146 0.171 Uiso 1 1 calc R
H40B H 0.9660 0.4531 0.3671 0.171 Uiso 1 1 calc R
H40C H 0.9545 0.3103 0.4009 0.171 Uiso 1 1 calc R
C41 C 0.6222(3) 0.6920(8) 0.2467(3) 0.0551(18) Uani 1 1 d .
C42 C 0.6115(3) 0.7857(8) 0.2027(3) 0.066(2) Uani 1 1 d .
H42 H 0.6416 0.8423 0.1904 0.079 Uiso 1 1 calc R
C43 C 0.5573(4) 0.7957(11) 0.1773(4) 0.089(3) Uani 1 1 d .
H43 H 0.5505 0.8594 0.1481 0.107 Uiso 1 1 calc R
C44 C 0.5125(4) 0.7118(12) 0.1948(4) 0.094(3) Uani 1 1 d .
H44 H 0.4757 0.7190 0.1774 0.113 Uiso 1 1 calc R
C45 C 0.5220(4) 0.6202(11) 0.2369(4) 0.090(3) Uani 1 1 d .
H45 H 0.4915 0.5643 0.2487 0.109 Uiso 1 1 calc R
C46 C 0.5770(3) 0.6072(9) 0.2634(4) 0.072(2) Uani 1 1 d .
H46 H 0.5833 0.5417 0.2922 0.087 Uiso 1 1 calc R
C47 C 0.9879(12) -0.098(3) 0.4933(14) 0.146(4) Uiso 0.50 1 d PD
C48 C 0.9427(13) -0.036(3) 0.5181(14) 0.146(4) Uiso 0.50 1 d PD
C49 C 0.9416(12) 0.108(3) 0.5395(12) 0.146(4) Uiso 0.50 1 d PD
C50 C 0.9913(13) 0.171(3) 0.5272(13) 0.146(4) Uiso 0.50 1 d PD
C51 C 1.0430(13) 0.115(3) 0.5030(14) 0.146(4) Uiso 0.50 1 d PD
C52 C 1.0397(13) -0.029(3) 0.4811(14) 0.146(4) Uiso 0.50 1 d PD
C53 C 0.9811(13) -0.255(3) 0.4729(12) 0.146(4) Uiso 0.50 1 d PD
C54 C 0.5723(12) 0.763(3) 0.4047(12) 0.124(3) Uiso 0.50 1 d PD
C54' C 0.5070(14) 0.676(4) 0.4471(10) 0.124(3) Uiso 0.50 1 d PD
C55 C 0.5822(13) 0.853(4) 0.4576(11) 0.124(3) Uiso 0.50 1 d PD
C55' C 0.5526(13) 0.738(4) 0.4098(12) 0.124(3) Uiso 0.50 1 d PD
C56 C 0.5382(13) 0.806(3) 0.4942(11) 0.124(3) Uiso 0.50 1 d PD
C56' C 0.5946(12) 0.843(4) 0.4390(10) 0.124(3) Uiso 0.50 1 d PD
C57 C 0.5011(14) 0.685(4) 0.4665(10) 0.124(3) Uiso 0.50 1 d PD
C57' C 0.5669(11) 0.851(3) 0.4924(10) 0.124(3) Uiso 0.50 1 d PD

loop_
_atom_site_aniso_label
_atom_site_aniso_U_11
_atom_site_aniso_U_22
_atom_site_aniso_U_33
_atom_site_aniso_U_23
_atom_site_aniso_U_13
_atom_site_aniso_U_12
Yb1 0.0371(2) 0.02779(19) 0.0379(2) 0.000 0.00283(15) 0.000
Yb2 0.0470(2) 0.0307(2) 0.0340(2) 0.000 0.00726(16) 0.000
Cl1 0.0884(19) 0.0327(12) 0.0695(17) 0.000 -0.0249(15) 0.000
Cl2 0.165(3) 0.0337(13) 0.0610(17) 0.000 -0.0024(19) 0.000
N1 0.044(3) 0.024(2) 0.040(3) 0.002(2) 0.001(2) -0.006(2)
N2 0.049(3) 0.034(3) 0.045(3) 0.003(2) 0.009(2) -0.007(2)
N3 0.052(3) 0.036(3) 0.041(3) 0.000(2) 0.007(2) 0.003(2)
N4 0.056(3) 0.034(3) 0.052(3) 0.000(3) 0.011(3) 0.012(2)
C1 0.115(7) 0.047(4) 0.054(5) -0.005(4) -0.013(5) -0.020(4)
C2 0.049(4) 0.037(3) 0.040(3) -0.003(3) -0.005(3) 0.000(3)
C3 0.059(4) 0.030(3) 0.055(4) -0.003(3) 0.009(3) -0.010(3)
C4 0.043(3) 0.028(3) 0.064(4) 0.007(3) 0.010(3) -0.003(3)
C5 0.099(6) 0.032(4) 0.076(5) 0.003(4) 0.017(5) -0.009(4)
C6 0.050(4) 0.035(3) 0.041(3) -0.006(3) -0.003(3) -0.003(3)
C7 0.066(4) 0.038(3) 0.038(3) -0.001(3) 0.000(3) -0.003(3)
C8 0.090(6) 0.030(3) 0.047(4) 0.011(3) 0.002(4) -0.004(4)
C9 0.089(6) 0.032(4) 0.069(5) 0.009(4) -0.010(5) 0.004(4)
C10 0.060(5) 0.055(5) 0.079(6) -0.007(4) -0.013(4) 0.008(4)
C11 0.049(4) 0.038(3) 0.056(4) -0.003(3) -0.003(3) -0.004(3)
C12 0.078(5) 0.046(4) 0.051(4) 0.005(3) 0.021(4) 0.002(4)
C13 0.083(6) 0.088(7) 0.108(8) -0.015(6) 0.031(6) -0.016(5)
C14 0.125(8) 0.089(7) 0.077(6) -0.019(5) 0.043(6) -0.001(6)
C15 0.050(4) 0.054(4) 0.087(6) -0.001(4) 0.008(4) -0.003(3)
C16 0.120(8) 0.101(8) 0.095(8) -0.017(6) 0.038(6) -0.032(7)
C17 0.088(8) 0.236(16) 0.131(11) -0.005(10) 0.008(7) -0.090(9)
C18 0.058(4) 0.043(4) 0.051(4) 0.004(3) 0.010(3) -0.010(3)
C19 0.062(5) 0.090(6) 0.072(6) -0.012(5) 0.011(4) 0.001(4)
C20 0.078(6) 0.157(11) 0.078(7) -0.031(7) 0.031(6) -0.010(7)
C21 0.115(9) 0.137(10) 0.052(6) -0.010(6) 0.022(6) -0.047(8)
C22 0.097(7) 0.095(7) 0.063(6) 0.017(5) 0.008(5) -0.029(6)
C23 0.076(5) 0.067(5) 0.056(5) 0.017(4) 0.010(4) -0.008(4)
C24 0.109(7) 0.052(5) 0.056(5) -0.009(4) -0.014(5) -0.005(4)
C25 0.060(4) 0.038(3) 0.044(4) 0.002(3) 0.006(3) 0.003(3)
C26 0.063(4) 0.034(3) 0.058(4) -0.002(3) 0.010(4) -0.003(3)
C27 0.059(4) 0.040(4) 0.059(4) 0.001(3) 0.017(4) 0.007(3)
C28 0.090(6) 0.039(4) 0.110(7) -0.005(4) 0.008(5) 0.016(4)
C29 0.052(4) 0.035(3) 0.035(3) -0.004(3) 0.000(3) -0.005(3)
C30 0.051(4) 0.052(4) 0.036(3) -0.003(3) 0.001(3) -0.004(3)
C31 0.072(5) 0.056(5) 0.052(4) 0.013(4) 0.009(4) -0.005(4)
C32 0.080(5) 0.045(4) 0.068(5) 0.020(4) 0.006(4) 0.005(4)
C33 0.070(5) 0.046(4) 0.066(5) 0.012(4) 0.006(4) 0.014(4)
C34 0.055(4) 0.042(4) 0.050(4) 0.005(3) 0.005(3) 0.002(3)
C35 0.056(4) 0.053(4) 0.049(4) 0.003(3) 0.012(3) -0.004(3)
C36 0.064(5) 0.084(6) 0.117(8) -0.013(6) -0.004(5) -0.010(5)
C37 0.092(7) 0.144(9) 0.070(6) -0.017(6) 0.019(5) 0.037(7)
C38 0.054(4) 0.063(5) 0.075(5) 0.017(4) 0.018(4) 0.006(4)
C39 0.099(7) 0.100(7) 0.128(9) -0.010(7) 0.063(7) 0.012(6)
C40 0.070(6) 0.129(9) 0.140(10) 0.043(8) -0.010(6) -0.016(6)
C41 0.058(4) 0.053(4) 0.054(4) -0.006(3) 0.007(4) 0.019(3)
C42 0.062(5) 0.060(5) 0.076(5) 0.008(4) 0.008(4) 0.022(4)
C43 0.086(7) 0.100(8) 0.081(6) 0.003(5) -0.002(5) 0.043(6)
C44 0.068(6) 0.113(8) 0.099(8) -0.006(7) -0.004(6) 0.032(6)
C45 0.071(6) 0.094(7) 0.107(8) 0.000(6) 0.012(6) 0.002(5)
C46 0.063(5) 0.073(6) 0.081(6) 0.000(5) 0.014(4) 0.006(4)

loop_
_atom_type_symbol
_atom_type_description
_atom_type_scat_dispersion_real
_atom_type_scat_dispersion_imag
_atom_type_scat_source
C C 0.0033 0.0016 'International Tables Vol C Tables 4.2.6.8 and 6.1.1.4'
H H 0.0000 0.0000 'International Tables Vol C Tables 4.2.6.8 and 6.1.1.4'
Cl Cl 0.1484 0.1585 'International Tables Vol C Tables 4.2.6.8 and 6.1.1.4'
N N 0.0061 0.0033 'International Tables Vol C Tables 4.2.6.8 and 6.1.1.4'
O O 0.0106 0.0060 'International Tables Vol C Tables 4.2.6.8 and 6.1.1.4'
Yb Yb -0.3850 5.5486 'International Tables Vol C Tables 4.2.6.8 and 6.1.1.4'

loop_
_geom_angle_atom_site_label_1
_geom_angle_atom_site_label_2
_geom_angle_atom_site_label_3
_geom_angle
_geom_angle_site_symmetry_1
_geom_angle_site_symmetry_3
N2 Yb1 N2 106.4(3) . 2
N2 Yb1 N1 82.50(17) . .
N2 Yb1 N1 102.83(18) 2 .
N2 Yb1 N1 102.83(18) . 2
N2 Yb1 N1 82.50(17) 2 2
N1 Yb1 N1 171.2(2) . 2
N2 Yb1 Cl1 126.82(13) . .
N2 Yb1 Cl1 126.82(13) 2 .
N1 Yb1 Cl1 85.62(11) . .
N1 Yb1 Cl1 85.62(11) 2 .
N2 Yb1 C4 24.94(18) . .
N2 Yb1 C4 88.65(18) 2 .
N1 Yb1 C4 68.96(17) . .
N1 Yb1 C4 118.53(17) 2 .
Cl1 Yb1 C4 140.92(11) . .
N2 Yb1 C4 88.65(18) . 2
N2 Yb1 C4 24.94(18) 2 2
N1 Yb1 C4 118.53(17) . 2
N1 Yb1 C4 68.96(17) 2 2
Cl1 Yb1 C4 140.92(12) . 2
C4 Yb1 C4 78.2(2) . 2
N2 Yb1 C2 68.54(18) . .
N2 Yb1 C2 88.89(17) 2 .
N1 Yb1 C2 23.13(15) . .
N1 Yb1 C2 165.63(16) 2 .
Cl1 Yb1 C2 108.74(11) . .
C4 Yb1 C2 49.44(17) . .
C4 Yb1 C2 98.70(17) 2 .
N2 Yb1 C2 88.89(17) . 2
N2 Yb1 C2 68.54(18) 2 2
N1 Yb1 C2 165.63(16) . 2
N1 Yb1 C2 23.13(15) 2 2
Cl1 Yb1 C2 108.74(11) . 2
C4 Yb1 C2 98.70(17) . 2
C4 Yb1 C2 49.44(17) 2 2
C2 Yb1 C2 142.5(2) . 2
N2 Yb1 C3 49.14(18) . .
N2 Yb1 C3 81.12(18) 2 .
N1 Yb1 C3 48.11(16) . .
N1 Yb1 C3 140.42(16) 2 .
Cl1 Yb1 C3 132.43(12) . .
C4 Yb1 C3 25.83(17) . .
C4 Yb1 C3 81.53(17) 2 .
C2 Yb1 C3 25.71(16) . .
C2 Yb1 C3 117.87(17) 2 .
N2 Yb1 C3 81.12(18) . 2
N2 Yb1 C3 49.14(18) 2 2
N1 Yb1 C3 140.42(16) . 2
N1 Yb1 C3 48.11(16) 2 2
Cl1 Yb1 C3 132.43(12) . 2
C4 Yb1 C3 81.53(17) . 2
C4 Yb1 C3 25.83(17) 2 2
C2 Yb1 C3 117.87(17) . 2
C2 Yb1 C3 25.71(16) 2 2
C3 Yb1 C3 95.1(2) . 2
N4 Yb2 N4 104.9(3) 2_655 .
N4 Yb2 N3 82.32(19) 2_655 2_655
N4 Yb2 N3 101.49(19) . 2_655
N4 Yb2 N3 101.49(19) 2_655 .
N4 Yb2 N3 82.32(19) . .
N3 Yb2 N3 173.8(2) 2_655 .
N4 Yb2 Cl2 127.55(14) 2_655 .
N4 Yb2 Cl2 127.55(14) . .
N3 Yb2 Cl2 86.92(12) 2_655 .
N3 Yb2 Cl2 86.92(12) . .
N4 Yb2 C27 24.29(19) 2_655 2_655
N4 Yb2 C27 87.23(19) . 2_655
N3 Yb2 C27 69.25(18) 2_655 2_655
N3 Yb2 C27 116.04(19) . 2_655
Cl2 Yb2 C27 141.94(13) . 2_655
N4 Yb2 C27 87.23(19) 2_655 .
N4 Yb2 C27 24.29(19) . .
N3 Yb2 C27 116.04(19) 2_655 .
N3 Yb2 C27 69.25(18) . .
Cl2 Yb2 C27 141.94(13) . .
C27 Yb2 C27 76.1(3) 2_655 .
N4 Yb2 C25 86.69(19) 2_655 .
N4 Yb2 C25 68.18(19) . .
N3 Yb2 C25 162.46(18) 2_655 .
N3 Yb2 C25 23.70(16) . .
Cl2 Yb2 C25 110.62(12) . .
C27 Yb2 C25 95.45(18) 2_655 .
C27 Yb2 C25 49.48(19) . .
N4 Yb2 C25 68.18(19) 2_655 2_655
N4 Yb2 C25 86.69(19) . 2_655
N3 Yb2 C25 23.70(16) 2_655 2_655
N3 Yb2 C25 162.46(18) . 2_655
Cl2 Yb2 C25 110.62(12) . 2_655
C27 Yb2 C25 49.48(19) 2_655 2_655
C27 Yb2 C25 95.45(18) . 2_655
C25 Yb2 C25 138.8(2) . 2_655
N4 Yb2 C26 79.20(18) 2_655 .
N4 Yb2 C26 48.50(19) . .
N3 Yb2 C26 137.39(18) 2_655 .
N3 Yb2 C26 48.62(17) . .
Cl2 Yb2 C26 134.21(12) . .
C27 Yb2 C26 78.60(18) 2_655 .
C27 Yb2 C26 25.77(18) . .
C25 Yb2 C26 25.78(17) . .
C25 Yb2 C26 114.16(17) 2_655 .
N4 Yb2 C26 48.50(19) 2_655 2_655
N4 Yb2 C26 79.20(18) . 2_655
N3 Yb2 C26 48.62(17) 2_655 2_655
N3 Yb2 C26 137.39(18) . 2_655
Cl2 Yb2 C26 134.21(12) . 2_655
C27 Yb2 C26 25.77(18) 2_655 2_655
C27 Yb2 C26 78.60(18) . 2_655
C25 Yb2 C26 114.16(17) . 2_655
C25 Yb2 C26 25.78(17) 2_655 2_655
C26 Yb2 C26 91.6(2) . 2_655
C54 O1 C57 112.1(18) . .
C57' O1' C54' 103.0(18) . .
C2 N1 C6 118.8(5) . .
C2 N1 Yb1 113.5(4) . .
C6 N1 Yb1 127.6(3) . .
C4 N2 C18 117.2(5) . .
C4 N2 Yb1 110.5(4) . .
C18 N2 Yb1 129.1(4) . .
C25 N3 C29 118.5(5) . .
C25 N3 Yb2 111.8(4) . .
C29 N3 Yb2 129.5(4) . .
C27 N4 C41 118.9(5) . .
C27 N4 Yb2 111.6(4) . .
C41 N4 Yb2 126.1(4) . .
C2 C1 H1A 109.5 . .
C2 C1 H1B 109.5 . .
H1A C1 H1B 109.5 . .
C2 C1 H1C 109.5 . .
H1A C1 H1C 109.5 . .
H1B C1 H1C 109.5 . .
N1 C2 C3 123.4(6) . .
N1 C2 C1 121.7(6) . .
C3 C2 C1 114.9(6) . .
N1 C2 Yb1 43.4(3) . .
C3 C2 Yb1 82.7(4) . .
C1 C2 Yb1 157.0(5) . .
C2 C3 C4 130.0(6) . .
C2 C3 Yb1 71.6(3) . .
C4 C3 Yb1 69.3(3) . .
C2 C3 H3 115.0 . .
C4 C3 H3 115.0 . .
Yb1 C3 H3 142.4 . .
N2 C4 C3 123.6(5) . .
N2 C4 C5 120.9(6) . .
C3 C4 C5 115.5(6) . .
N2 C4 Yb1 44.6(3) . .
C3 C4 Yb1 84.9(4) . .
C5 C4 Yb1 151.1(5) . .
C4 C5 H5A 109.5 . .
C4 C5 H5B 109.5 . .
H5A C5 H5B 109.5 . .
C4 C5 H5C 109.5 . .
H5A C5 H5C 109.5 . .
H5B C5 H5C 109.5 . .
C11 C6 C7 120.9(6) . .
C11 C6 N1 119.0(6) . .
C7 C6 N1 120.0(6) . .
C8 C7 C6 118.2(7) . .
C8 C7 C12 118.6(6) . .
C6 C7 C12 123.1(6) . .
C9 C8 C7 121.4(7) . .
C9 C8 H8 119.3 . .
C7 C8 H8 119.3 . .
C8 C9 C10 120.6(7) . .
C8 C9 H9 119.7 . .
C10 C9 H9 119.7 . .
C9 C10 C11 121.2(7) . .
C9 C10 H10 119.4 . .
C11 C10 H10 119.4 . .
C6 C11 C10 117.6(7) . .
C6 C11 C15 122.3(6) . .
C10 C11 C15 120.1(7) . .
C13 C12 C14 109.9(7) . .
C13 C12 C7 114.2(6) . .
C14 C12 C7 110.9(7) . .
C13 C12 H12 107.1 . .
C14 C12 H12 107.1 . .
C7 C12 H12 107.1 . .
C12 C13 H13A 109.5 . .
C12 C13 H13B 109.5 . .
H13A C13 H13B 109.5 . .
C12 C13 H13C 109.5 . .
H13A C13 H13C 109.5 . .
H13B C13 H13C 109.5 . .
C12 C14 H14A 109.5 . .
C12 C14 H14B 109.5 . .
H14A C14 H14B 109.5 . .
C12 C14 H14C 109.5 . .
H14A C14 H14C 109.5 . .
H14B C14 H14C 109.5 . .
C16 C15 C17 109.6(8) . .
C16 C15 C11 113.1(7) . .
C17 C15 C11 113.8(8) . .
C16 C15 H15 106.6 . .
C17 C15 H15 106.6 . .
C11 C15 H15 106.6 . .
C15 C16 H16A 109.5 . .
C15 C16 H16B 109.5 . .
H16A C16 H16B 109.5 . .
C15 C16 H16C 109.5 . .
H16A C16 H16C 109.5 . .
H16B C16 H16C 109.5 . .
C15 C17 H17A 109.5 . .
C15 C17 H17B 109.5 . .
H17A C17 H17B 109.5 . .
C15 C17 H17C 109.5 . .
H17A C17 H17C 109.5 . .
H17B C17 H17C 109.5 . .
C23 C18 C19 119.7(7) . .
C23 C18 N2 122.1(7) . .
C19 C18 N2 118.2(7) . .
C18 C19 C20 119.1(9) . .
C18 C19 H19 120.5 . .
C20 C19 H19 120.5 . .
C21 C20 C19 120.8(10) . .
C21 C20 H20 119.6 . .
C19 C20 H20 119.6 . .
C20 C21 C22 121.1(9) . .
C20 C21 H21 119.5 . .
C22 C21 H21 119.5 . .
C21 C22 C23 119.3(9) . .
C21 C22 H22 120.4 . .
C23 C22 H22 120.4 . .
C18 C23 C22 120.1(8) . .
C18 C23 H23 120.0 . .
C22 C23 H23 120.0 . .
C25 C24 H24A 109.5 . .
C25 C24 H24B 109.5 . .
H24A C24 H24B 109.5 . .
C25 C24 H24C 109.5 . .
H24A C24 H24C 109.5 . .
H24B C24 H24C 109.5 . .
N3 C25 C26 124.2(6) . .
N3 C25 C24 120.6(6) . .
C26 C25 C24 115.1(6) . .
N3 C25 Yb2 44.5(3) . .
C26 C25 Yb2 82.9(4) . .
C24 C25 Yb2 156.7(5) . .
C27 C26 C25 130.3(6) . .
C27 C26 Yb2 69.6(4) . .
C25 C26 Yb2 71.3(4) . .
C27 C26 H26 114.9 . .
C25 C26 H26 114.9 . .
Yb2 C26 H26 142.6 . .
N4 C27 C26 123.1(6) . .
N4 C27 C28 120.7(7) . .
C26 C27 C28 116.2(6) . .
N4 C27 Yb2 44.1(3) . .
C26 C27 Yb2 84.6(4) . .
C28 C27 Yb2 151.5(5) . .
C27 C28 H28A 109.5 . .
C27 C28 H28B 109.5 . .
H28A C28 H28B 109.5 . .
C27 C28 H28C 109.5 . .
H28A C28 H28C 109.5 . .
H28B C28 H28C 109.5 . .
C30 C29 C34 121.0(6) . .
C30 C29 N3 118.0(6) . .
C34 C29 N3 120.9(6) . .
C31 C30 C29 118.5(6) . .
C31 C30 C35 119.0(6) . .
C29 C30 C35 122.5(6) . .
C30 C31 C32 121.4(7) . .
C30 C31 H31 119.3 . .
C32 C31 H31 119.3 . .
C33 C32 C31 119.8(7) . .
C33 C32 H32 120.1 . .
C31 C32 H32 120.1 . .
C32 C33 C34 120.5(7) . .
C32 C33 H33 119.8 . .
C34 C33 H33 119.8 . .
C29 C34 C33 118.8(6) . .
C29 C34 C38 124.1(6) . .
C33 C34 C38 117.2(6) . .
C30 C35 C36 111.3(6) . .
C30 C35 C37 112.0(6) . .
C36 C35 C37 110.0(7) . .
C30 C35 H35 107.8 . .
C36 C35 H35 107.8 . .
C37 C35 H35 107.8 . .
C35 C36 H36A 109.5 . .
C35 C36 H36B 109.5 . .
H36A C36 H36B 109.5 . .
C35 C36 H36C 109.5 . .
H36A C36 H36C 109.5 . .
H36B C36 H36C 109.5 . .
C35 C37 H37A 109.5 . .
C35 C37 H37B 109.5 . .
H37A C37 H37B 109.5 . .
C35 C37 H37C 109.5 . .
H37A C37 H37C 109.5 . .
H37B C37 H37C 109.5 . .
C40 C38 C34 111.1(7) . .
C40 C38 C39 110.1(8) . .
C34 C38 C39 112.0(7) . .
C40 C38 H38 107.8 . .
C34 C38 H38 107.8 . .
C39 C38 H38 107.8 . .
C38 C39 H39A 109.5 . .
C38 C39 H39B 109.5 . .
H39A C39 H39B 109.5 . .
C38 C39 H39C 109.5 . .
H39A C39 H39C 109.5 . .
H39B C39 H39C 109.5 . .
C38 C40 H40A 109.5 . .
C38 C40 H40B 109.5 . .
H40A C40 H40B 109.5 . .
C38 C40 H40C 109.5 . .
H40A C40 H40C 109.5 . .
H40B C40 H40C 109.5 . .
C46 C41 C42 118.5(7) . .
C46 C41 N4 119.1(7) . .
C42 C41 N4 122.4(7) . .
C43 C42 C41 120.5(9) . .
C43 C42 H42 119.7 . .
C41 C42 H42 119.7 . .
C42 C43 C44 120.4(9) . .
C42 C43 H43 119.8 . .
C44 C43 H43 119.8 . .
C45 C44 C43 120.0(9) . .
C45 C44 H44 120.0 . .
C43 C44 H44 120.0 . .
C44 C45 C46 120.8(10) . .
C44 C45 H45 119.6 . .
C46 C45 H45 119.6 . .
C41 C46 C45 119.8(9) . .
C41 C46 H46 120.1 . .
C45 C46 H46 120.1 . .
C51 C47 C50 116(4) 3_756 3_756
C51 C47 C48 42(3) 3_756 .
C50 C47 C48 158(3) 3_756 .
C51 C47 C52 164(5) 3_756 .
C50 C47 C52 74(2) 3_756 .
C48 C47 C52 127(2) . .
C51 C47 C52 70(3) 3_756 3_756
C50 C47 C52 171(4) 3_756 3_756
C48 C47 C52 28.7(18) . 3_756
C52 C47 C52 99(3) . 3_756
C51 C47 C53 77(3) 3_756 .
C50 C47 C53 40(2) 3_756 .
C48 C47 C53 118(2) . .
C52 C47 C53 114(2) . .
C52 C47 C53 147(3) 3_756 .
C51 C47 C47 116(4) 3_756 3_756
C50 C47 C47 125(3) 3_756 3_756
C48 C47 C47 76(2) . 3_756
C52 C47 C47 51.2(17) . 3_756
C52 C47 C47 47.6(14) 3_756 3_756
C53 C47 C47 165(3) . 3_756
C51 C47 C49 157(4) 3_756 3_756
C50 C47 C49 43(2) 3_756 3_756
C48 C47 C49 158(2) . 3_756
C52 C47 C49 31.3(12) . 3_756
C52 C47 C49 130(3) 3_756 3_756
C53 C47 C49 83.2(19) . 3_756
C47 C47 C49 82.4(18) 3_756 3_756
C52 C48 C51 114(5) 3_756 3_756
C52 C48 C47 84(4) 3_756 .
C51 C48 C47 31(2) 3_756 .
C52 C48 C49 42(3) 3_756 .
C51 C48 C49 156(4) 3_756 .
C47 C48 C49 126(3) . .
C52 C49 C50 77(3) 3_756 .
C52 C49 C48 29(2) 3_756 .
C50 C49 C48 105(3) . .
C52 C49 C47 47.0(18) 3_756 3_756
C50 C49 C47 29.8(17) . 3_756
C48 C49 C47 75.5(19) . 3_756
C47 C50 C53 100(3) 3_756 3_756
C47 C50 C49 108(3) 3_756 .
C53 C50 C49 153(4) 3_756 .
C47 C50 C51 27(2) 3_756 .
C53 C50 C51 73(2) 3_756 .
C49 C50 C51 134(3) . .
C47 C50 C52 66(2) 3_756 3_756
C53 C50 C52 166(3) 3_756 3_756
C49 C50 C52 41.2(19) . 3_756
C51 C50 C52 93(2) . 3_756
C47 C51 C48 107(4) 3_756 3_756
C47 C51 C52 81(3) 3_756 .
C48 C51 C52 28(3) 3_756 .
C47 C51 C50 37(3) 3_756 .
C48 C51 C50 144(4) 3_756 .
C52 C51 C50 117(3) . .
C47 C51 C53 75(3) 3_756 3_756
C48 C51 C53 170(5) 3_756 3_756
C52 C51 C53 155(3) . 3_756
C50 C51 C53 38.6(15) . 3_756
C48 C52 C49 110(5) 3_756 3_756
C48 C52 C47 149(4) 3_756 .
C49 C52 C47 102(2) 3_756 .
C48 C52 C51 38(3) 3_756 .
C49 C52 C51 148(3) 3_756 .
C47 C52 C51 110(3) . .
C48 C52 C50 171(5) 3_756 3_756
C49 C52 C50 62.1(19) 3_756 3_756
C47 C52 C50 39.7(14) . 3_756
C51 C52 C50 150(3) . 3_756
C48 C52 C47 67(3) 3_756 3_756
C49 C52 C47 174(4) 3_756 3_756
C47 C52 C47 81(3) . 3_756
C51 C52 C47 29.7(16) . 3_756
C50 C52 C47 121(3) 3_756 3_756
C50 C53 C47 39.9(19) 3_756 .
C50 C53 C51 67.9(19) 3_756 3_756
C47 C53 C51 28.5(15) . 3_756
O1 C54 C55 105(2) . .
O1' C54' C55' 107(2) . .
C56 C55 C54 108(2) . .
C56' C55' C54' 112(2) . .
C55 C56 C57 109(2) . .
C55' C56' C57' 99(2) . .
O1 C57 C56 106(2) . .
O1' C57' C56' 118.2(19) . .

loop_
_geom_bond_atom_site_label_1
_geom_bond_atom_site_label_2
_geom_bond_distance
_geom_bond_site_symmetry_2
Yb1 N2 2.256(5) .
Yb1 N2 2.256(5) 2
Yb1 N1 2.295(5) .
Yb1 N1 2.295(5) 2
Yb1 Cl1 2.501(2) .
Yb1 C4 3.010(6) .
Yb1 C4 3.010(6) 2
Yb1 C2 3.066(6) .
Yb1 C2 3.066(6) 2
Yb1 C3 3.205(6) .
Yb1 C3 3.205(6) 2
Yb2 N4 2.255(5) 2_655
Yb2 N4 2.255(5) .
Yb2 N3 2.305(5) 2_655
Yb2 N3 2.305(5) .
Yb2 Cl2 2.475(3) .
Yb2 C27 3.012(7) 2_655
Yb2 C27 3.012(7) .
Yb2 C25 3.054(6) .
Yb2 C25 3.054(6) 2_655
Yb2 C26 3.199(7) .
Yb2 C26 3.199(7) 2_655
O1 C54 1.457(17) .
O1 C57 1.477(17) .
O1' C57' 1.488(17) .
O1' C54' 1.497(17) .
N1 C2 1.313(7) .
N1 C6 1.441(7) .
N2 C4 1.354(8) .
N2 C18 1.444(8) .
N3 C25 1.323(8) .
N3 C29 1.449(7) .
N4 C27 1.332(8) .
N4 C41 1.444(9) .
C1 C2 1.506(9) .
C1 H1A 0.9600 .
C1 H1B 0.9600 .
C1 H1C 0.9600 .
C2 C3 1.402(8) .
C3 C4 1.402(9) .
C3 H3 0.9300 .
C4 C5 1.511(8) .
C5 H5A 0.9600 .
C5 H5B 0.9600 .
C5 H5C 0.9600 .
C6 C11 1.386(9) .
C6 C7 1.404(9) .
C7 C8 1.388(9) .
C7 C12 1.528(10) .
C8 C9 1.345(10) .
C8 H8 0.9300 .
C9 C10 1.359(11) .
C9 H9 0.9300 .
C10 C11 1.407(10) .
C10 H10 0.9300 .
C11 C15 1.509(10) .
C12 C13 1.519(11) .
C12 C14 1.524(10) .
C12 H12 0.9800 .
C13 H13A 0.9600 .
C13 H13B 0.9600 .
C13 H13C 0.9600 .
C14 H14A 0.9600 .
C14 H14B 0.9600 .
C14 H14C 0.9600 .
C15 C16 1.490(11) .
C15 C17 1.494(11) .
C15 H15 0.9800 .
C16 H16A 0.9600 .
C16 H16B 0.9600 .
C16 H16C 0.9600 .
C17 H17A 0.9600 .
C17 H17B 0.9600 .
C17 H17C 0.9600 .
C18 C23 1.376(10) .
C18 C19 1.383(10) .
C19 C20 1.389(12) .
C19 H19 0.9300 .
C20 C21 1.337(14) .
C20 H20 0.9300 .
C21 C22 1.372(14) .
C21 H21 0.9300 .
C22 C23 1.385(11) .
C22 H22 0.9300 .
C23 H23 0.9300 .
C24 C25 1.521(9) .
C24 H24A 0.9600 .
C24 H24B 0.9600 .
C24 H24C 0.9600 .
C25 C26 1.402(9) .
C26 C27 1.397(10) .
C26 H26 0.9300 .
C27 C28 1.527(9) .
C28 H28A 0.9600 .
C28 H28B 0.9600 .
C28 H28C 0.9600 .
C29 C30 1.389(9) .
C29 C34 1.393(9) .
C30 C31 1.382(9) .
C30 C35 1.520(9) .
C31 C32 1.382(10) .
C31 H31 0.9300 .
C32 C33 1.368(10) .
C32 H32 0.9300 .
C33 C34 1.401(9) .
C33 H33 0.9300 .
C34 C38 1.522(9) .
C35 C36 1.523(10) .
C35 C37 1.544(10) .
C35 H35 0.9800 .
C36 H36A 0.9600 .
C36 H36B 0.9600 .
C36 H36C 0.9600 .
C37 H37A 0.9600 .
C37 H37B 0.9600 .
C37 H37C 0.9600 .
C38 C40 1.515(11) .
C38 C39 1.526(11) .
C38 H38 0.9800 .
C39 H39A 0.9600 .
C39 H39B 0.9600 .
C39 H39C 0.9600 .
C40 H40A 0.9600 .
C40 H40B 0.9600 .
C40 H40C 0.9600 .
C41 C46 1.381(11) .
C41 C42 1.386(10) .
C42 C43 1.365(11) .
C42 H42 0.9300 .
C43 C44 1.376(14) .
C43 H43 0.9300 .
C44 C45 1.336(13) .
C44 H44 0.9300 .
C45 C46 1.395(12) .
C45 H45 0.9300 .
C46 H46 0.9300 .
C47 C51 0.74(4) 3_756
C47 C50 0.98(3) 3_756
C47 C48 1.372(18) .
C47 C52 1.400(18) .
C47 C52 1.48(4) 3_756
C47 C53 1.500(18) .
C47 C47 1.87(5) 3_756
C47 C49 1.87(4) 3_756
C48 C52 0.71(4) 3_756
C48 C51 0.96(3) 3_756
C48 C49 1.403(18) .
C49 C52 0.99(4) 3_756
C49 C50 1.333(18) .
C49 C47 1.87(4) 3_756
C50 C47 0.98(3) 3_756
C50 C53 0.99(3) 3_756
C50 C51 1.466(19) .
C50 C52 1.47(4) 3_756
C51 C47 0.74(4) 3_756
C51 C48 0.96(3) 3_756
C51 C52 1.404(18) .
C51 C53 1.52(4) 3_756
C52 C48 0.71(4) 3_756
C52 C49 0.99(4) 3_756
C52 C50 1.47(4) 3_756
C52 C47 1.48(4) 3_756
C53 C50 0.99(3) 3_756
C53 C51 1.52(4) 3_756
C54 C55 1.543(18) .
C54' C55' 1.559(19) .
C55 C56 1.472(18) .
C55' C56' 1.503(18) .
C56 C57 1.519(19) .
C56' C57' 1.516(18) .

loop_
_geom_torsion_atom_site_label_1
_geom_torsion_atom_site_label_2
_geom_torsion_atom_site_label_3
_geom_torsion_atom_site_label_4
_geom_torsion
_geom_torsion_site_symmetry_1
_geom_torsion_site_symmetry_4
N2 Yb1 N1 C2 50.9(4) . .
N2 Yb1 N1 C2 -54.3(5) 2 .
N1 Yb1 N1 C2 178.9(4) 2 .
Cl1 Yb1 N1 C2 178.9(4) . .
C4 Yb1 N1 C2 29.2(4) . .
C4 Yb1 N1 C2 -33.5(5) 2 .
C2 Yb1 N1 C2 -2.8(11) 2 .
C3 Yb1 N1 C2 11.1(4) . .
C3 Yb1 N1 C2 -15.3(6) 2 .
N2 Yb1 N1 C6 -133.5(5) . .
N2 Yb1 N1 C6 121.4(5) 2 .
N1 Yb1 N1 C6 -5.4(5) 2 .
Cl1 Yb1 N1 C6 -5.4(5) . .
C4 Yb1 N1 C6 -155.2(5) . .
C4 Yb1 N1 C6 142.2(5) 2 .
C2 Yb1 N1 C6 175.7(8) . .
C2 Yb1 N1 C6 172.9(6) 2 .
C3 Yb1 N1 C6 -173.3(6) . .
C3 Yb1 N1 C6 160.3(4) 2 .
N2 Yb1 N2 C4 46.4(4) 2 .
N1 Yb1 N2 C4 -54.9(4) . .
N1 Yb1 N2 C4 132.2(4) 2 .
Cl1 Yb1 N2 C4 -133.6(4) . .
C4 Yb1 N2 C4 64.2(5) 2 .
C2 Yb1 N2 C4 -35.7(4) . .
C2 Yb1 N2 C4 113.6(4) 2 .
C3 Yb1 N2 C4 -15.8(4) . .
C3 Yb1 N2 C4 89.0(4) 2 .
N2 Yb1 N2 C18 -112.3(6) 2 .
N1 Yb1 N2 C18 146.5(5) . .
N1 Yb1 N2 C18 -26.5(6) 2 .
Cl1 Yb1 N2 C18 67.7(6) . .
C4 Yb1 N2 C18 -158.7(8) . .
C4 Yb1 N2 C18 -94.5(5) 2 .
C2 Yb1 N2 C18 165.6(6) . .
C2 Yb1 N2 C18 -45.1(5) 2 .
C3 Yb1 N2 C18 -174.5(6) . .
C3 Yb1 N2 C18 -69.7(5) 2 .
N4 Yb2 N3 C25 52.5(5) 2_655 .
N4 Yb2 N3 C25 -51.3(5) . .
N3 Yb2 N3 C25 -180(100) 2_655 .
Cl2 Yb2 N3 C25 -179.8(4) . .
C27 Yb2 N3 C25 31.8(5) 2_655 .
C27 Yb2 N3 C25 -30.1(4) . .
C25 Yb2 N3 C25 0.4(10) 2_655 .
C26 Yb2 N3 C25 -11.8(4) . .
C26 Yb2 N3 C25 13.5(6) 2_655 .
N4 Yb2 N3 C29 -122.6(5) 2_655 .
N4 Yb2 N3 C29 133.6(5) . .
N3 Yb2 N3 C29 5.1(5) 2_655 .
Cl2 Yb2 N3 C29 5.1(5) . .
C27 Yb2 N3 C29 -143.3(5) 2_655 .
C27 Yb2 N3 C29 154.8(5) . .
C25 Yb2 N3 C29 -175.1(8) . .
C25 Yb2 N3 C29 -174.7(5) 2_655 .
C26 Yb2 N3 C29 173.1(6) . .
C26 Yb2 N3 C29 -161.6(4) 2_655 .
N4 Yb2 N4 C27 -44.7(4) 2_655 .
N3 Yb2 N4 C27 -129.7(4) 2_655 .
N3 Yb2 N4 C27 55.2(5) . .
Cl2 Yb2 N4 C27 135.3(4) . .
C27 Yb2 N4 C27 -61.5(5) 2_655 .
C25 Yb2 N4 C27 35.5(4) . .
C25 Yb2 N4 C27 -111.1(5) 2_655 .
C26 Yb2 N4 C27 15.7(4) . .
C26 Yb2 N4 C27 -86.2(5) 2_655 .
N4 Yb2 N4 C41 114.0(6) 2_655 .
N3 Yb2 N4 C41 29.0(6) 2_655 .
N3 Yb2 N4 C41 -146.1(6) . .
Cl2 Yb2 N4 C41 -66.0(6) . .
C27 Yb2 N4 C41 97.1(5) 2_655 .
C27 Yb2 N4 C41 158.6(8) . .
C25 Yb2 N4 C41 -165.9(6) . .
C25 Yb2 N4 C41 47.6(5) 2_655 .
C26 Yb2 N4 C41 174.3(6) . .
C26 Yb2 N4 C41 72.4(5) 2_655 .
C6 N1 C2 C3 160.9(6) . .
Yb1 N1 C2 C3 -23.1(8) . .
C6 N1 C2 C1 -18.9(9) . .
Yb1 N1 C2 C1 157.2(6) . .
C6 N1 C2 Yb1 -176.1(7) . .
N2 Yb1 C2 N1 -124.3(5) . .
N2 Yb1 C2 N1 127.7(4) 2 .
N1 Yb1 C2 N1 -179.3(3) 2 .
Cl1 Yb1 C2 N1 -1.1(5) . .
C4 Yb1 C2 N1 -143.2(5) . .
C4 Yb1 C2 N1 150.7(4) 2 .
C2 Yb1 C2 N1 178.9(5) 2 .
C3 Yb1 C2 N1 -160.7(7) . .
C3 Yb1 C2 N1 169.0(4) 2 .
N2 Yb1 C2 C3 36.5(4) . .
N2 Yb1 C2 C3 -71.6(4) 2 .
N1 Yb1 C2 C3 160.7(7) . .
N1 Yb1 C2 C3 -18.6(9) 2 .
Cl1 Yb1 C2 C3 159.6(3) . .
C4 Yb1 C2 C3 17.6(4) . .
C4 Yb1 C2 C3 -48.6(4) 2 .
C2 Yb1 C2 C3 -20.4(3) 2 .
C3 Yb1 C2 C3 -30.2(5) 2 .
N2 Yb1 C2 C1 178.0(13) . .
N2 Yb1 C2 C1 70.0(12) 2 .
N1 Yb1 C2 C1 -57.7(12) . .
N1 Yb1 C2 C1 123.0(12) 2 .
Cl1 Yb1 C2 C1 -58.8(12) . .
C4 Yb1 C2 C1 159.1(13) . .
C4 Yb1 C2 C1 93.0(12) 2 .
C2 Yb1 C2 C1 121.2(12) 2 .
C3 Yb1 C2 C1 141.6(14) . .
C3 Yb1 C2 C1 111.3(12) 2 .
N1 C2 C3 C4 -24.3(11) . .
C1 C2 C3 C4 155.5(7) . .
Yb1 C2 C3 C4 -40.0(7) . .
N1 C2 C3 Yb1 15.7(5) . .
C1 C2 C3 Yb1 -164.5(6) . .
N2 Yb1 C3 C2 -133.0(5) . .
N2 Yb1 C3 C2 106.2(4) 2 .
N1 Yb1 C3 C2 -10.0(4) . .
N1 Yb1 C3 C2 172.9(4) 2 .
Cl1 Yb1 C3 C2 -26.5(4) . .
C4 Yb1 C3 C2 -148.2(6) . .
C4 Yb1 C3 C2 131.4(4) 2 .
C2 Yb1 C3 C2 166.1(3) 2 .
C3 Yb1 C3 C2 153.5(4) 2 .
N2 Yb1 C3 C4 15.3(4) . .
N2 Yb1 C3 C4 -105.5(4) 2 .
N1 Yb1 C3 C4 138.2(5) . .
N1 Yb1 C3 C4 -38.9(5) 2 .
Cl1 Yb1 C3 C4 121.7(3) . .
C4 Yb1 C3 C4 -80.3(4) 2 .
C2 Yb1 C3 C4 148.2(6) . .
C2 Yb1 C3 C4 -45.6(4) 2 .
C3 Yb1 C3 C4 -58.3(3) 2 .
C18 N2 C4 C3 -164.1(6) . .
Yb1 N2 C4 C3 34.4(7) . .
C18 N2 C4 C5 13.8(9) . .
Yb1 N2 C4 C5 -147.7(5) . .
C18 N2 C4 Yb1 161.5(7) . .
C2 C3 C4 N2 17.2(11) . .
Yb1 C3 C4 N2 -23.5(5) . .
C2 C3 C4 C5 -160.7(7) . .
Yb1 C3 C4 C5 158.6(6) . .
C2 C3 C4 Yb1 40.7(7) . .
N2 Yb1 C4 N2 -136.0(4) 2 .
N1 Yb1 C4 N2 119.7(4) . .
N1 Yb1 C4 N2 -55.3(4) 2 .
Cl1 Yb1 C4 N2 66.8(5) . .
C4 Yb1 C4 N2 -113.2(5) 2 .
C2 Yb1 C4 N2 134.3(5) . .
C2 Yb1 C4 N2 -67.9(4) 2 .
C3 Yb1 C4 N2 151.8(6) . .
C3 Yb1 C4 N2 -87.1(4) 2 .
N2 Yb1 C4 C3 -151.8(6) . .
N2 Yb1 C4 C3 72.2(4) 2 .
N1 Yb1 C4 C3 -32.1(4) . .
N1 Yb1 C4 C3 152.9(4) 2 .
Cl1 Yb1 C4 C3 -85.0(4) . .
C4 Yb1 C4 C3 95.0(4) 2 .
C2 Yb1 C4 C3 -17.5(3) . .
C2 Yb1 C4 C3 140.3(4) 2 .
C3 Yb1 C4 C3 121.1(4) 2 .
N2 Yb1 C4 C5 71.2(10) . .
N2 Yb1 C4 C5 -64.8(10) 2 .
N1 Yb1 C4 C5 -169.1(10) . .
N1 Yb1 C4 C5 15.9(10) 2 .
Cl1 Yb1 C4 C5 138.0(9) . .
C4 Yb1 C4 C5 -42.0(9) 2 .
C2 Yb1 C4 C5 -154.5(11) . .
C2 Yb1 C4 C5 3.3(10) 2 .
C3 Yb1 C4 C5 -137.0(12) . .
C3 Yb1 C4 C5 -15.9(10) 2 .
C2 N1 C6 C11 -81.8(7) . .
Yb1 N1 C6 C11 102.8(6) . .
C2 N1 C6 C7 102.6(7) . .
Yb1 N1 C6 C7 -72.8(7) . .
C11 C6 C7 C8 1.2(9) . .
N1 C6 C7 C8 176.7(5) . .
C11 C6 C7 C12 -178.7(6) . .
N1 C6 C7 C12 -3.2(9) . .
C6 C7 C8 C9 1.0(10) . .
C12 C7 C8 C9 -179.1(7) . .
C7 C8 C9 C10 -1.8(11) . .
C8 C9 C10 C11 0.6(12) . .
C7 C6 C11 C10 -2.3(9) . .
N1 C6 C11 C10 -177.9(6) . .
C7 C6 C11 C15 177.3(6) . .
N1 C6 C11 C15 1.7(9) . .
C9 C10 C11 C6 1.5(10) . .
C9 C10 C11 C15 -178.1(7) . .
C8 C7 C12 C13 -53.8(9) . .
C6 C7 C12 C13 126.1(7) . .
C8 C7 C12 C14 71.1(8) . .
C6 C7 C12 C14 -109.0(8) . .
C6 C11 C15 C16 -112.6(8) . .
C10 C11 C15 C16 67.0(10) . .
C6 C11 C15 C17 121.6(9) . .
C10 C11 C15 C17 -58.8(11) . .
C4 N2 C18 C23 -81.1(8) . .
Yb1 N2 C18 C23 76.4(8) . .
C4 N2 C18 C19 99.0(7) . .
Yb1 N2 C18 C19 -103.5(7) . .
C23 C18 C19 C20 0.9(12) . .
N2 C18 C19 C20 -179.2(8) . .
C18 C19 C20 C21 0.0(15) . .
C19 C20 C21 C22 -0.3(17) . .
C20 C21 C22 C23 -0.3(15) . .
C19 C18 C23 C22 -1.5(11) . .
N2 C18 C23 C22 178.6(7) . .
C21 C22 C23 C18 1.2(13) . .
C29 N3 C25 C26 -159.2(6) . .
Yb2 N3 C25 C26 25.1(8) . .
C29 N3 C25 C24 18.6(9) . .
Yb2 N3 C25 C24 -157.0(6) . .
C29 N3 C25 Yb2 175.7(7) . .
N4 Yb2 C25 N3 -128.9(5) 2_655 .
N4 Yb2 C25 N3 123.6(5) . .
N3 Yb2 C25 N3 179.94(16) 2_655 .
Cl2 Yb2 C25 N3 0.2(5) . .
C27 Yb2 C25 N3 -151.6(5) 2_655 .
C27 Yb2 C25 N3 141.9(5) . .
C25 Yb2 C25 N3 -179.8(5) 2_655 .
C26 Yb2 C25 N3 159.3(7) . .
C26 Yb2 C25 N3 -170.0(4) 2_655 .
N4 Yb2 C25 C26 71.8(4) 2_655 .
N4 Yb2 C25 C26 -35.7(4) . .
N3 Yb2 C25 C26 20.7(8) 2_655 .
N3 Yb2 C25 C26 -159.3(7) . .
Cl2 Yb2 C25 C26 -159.1(4) . .
C27 Yb2 C25 C26 49.1(4) 2_655 .
C27 Yb2 C25 C26 -17.4(4) . .
C25 Yb2 C25 C26 20.9(4) 2_655 .
C26 Yb2 C25 C26 30.7(5) 2_655 .
N4 Yb2 C25 C24 -70.7(12) 2_655 .
N4 Yb2 C25 C24 -178.2(13) . .
N3 Yb2 C25 C24 -121.9(12) 2_655 .
N3 Yb2 C25 C24 58.2(12) . .
Cl2 Yb2 C25 C24 58.4(12) . .
C27 Yb2 C25 C24 -93.4(12) 2_655 .
C27 Yb2 C25 C24 -159.9(13) . .
C25 Yb2 C25 C24 -121.6(12) 2_655 .
C26 Yb2 C25 C24 -142.5(14) . .
C26 Yb2 C25 C24 -111.8(12) 2_655 .
N3 C25 C26 C27 22.4(12) . .
C24 C25 C26 C27 -155.5(8) . .
Yb2 C25 C26 C27 39.9(8) . .
N3 C25 C26 Yb2 -17.4(6) . .
C24 C25 C26 Yb2 164.6(6) . .
N4 Yb2 C26 C27 106.4(4) 2_655 .
N4 Yb2 C26 C27 -14.8(4) . .
N3 Yb2 C26 C27 40.5(5) 2_655 .
N3 Yb2 C26 C27 -137.6(5) . .
Cl2 Yb2 C26 C27 -120.8(4) . .
C27 Yb2 C26 C27 81.6(5) 2_655 .
C25 Yb2 C26 C27 -148.5(6) . .
C25 Yb2 C26 C27 46.4(4) 2_655 .
C26 Yb2 C26 C27 59.2(4) 2_655 .
N4 Yb2 C26 C25 -105.1(4) 2_655 .
N4 Yb2 C26 C25 133.7(5) . .
N3 Yb2 C26 C25 -171.0(4) 2_655 .
N3 Yb2 C26 C25 10.9(4) . .
Cl2 Yb2 C26 C25 27.8(5) . .
C27 Yb2 C26 C25 -129.8(4) 2_655 .
C27 Yb2 C26 C25 148.5(6) . .
C25 Yb2 C26 C25 -165.1(3) 2_655 .
C26 Yb2 C26 C25 -152.2(5) 2_655 .
C41 N4 C27 C26 166.0(7) . .
Yb2 N4 C27 C26 -33.6(8) . .
C41 N4 C27 C28 -11.6(10) . .
Yb2 N4 C27 C28 148.8(6) . .
C41 N4 C27 Yb2 -160.4(8) . .
C25 C26 C27 N4 -17.6(12) . .
Yb2 C26 C27 N4 22.8(6) . .
C25 C26 C27 C28 160.1(7) . .
Yb2 C26 C27 C28 -159.5(7) . .
C25 C26 C27 Yb2 -40.4(8) . .
N4 Yb2 C27 N4 137.1(4) 2_655 .
N3 Yb2 C27 N4 57.1(5) 2_655 .
N3 Yb2 C27 N4 -119.5(5) . .
Cl2 Yb2 C27 N4 -64.7(5) . .
C27 Yb2 C27 N4 115.3(5) 2_655 .
C25 Yb2 C27 N4 -134.9(5) . .
C25 Yb2 C27 N4 69.4(5) 2_655 .
C26 Yb2 C27 N4 -152.2(7) . .
C26 Yb2 C27 N4 89.0(5) 2_655 .
N4 Yb2 C27 C26 -70.6(4) 2_655 .
N4 Yb2 C27 C26 152.2(7) . .
N3 Yb2 C27 C26 -150.7(4) 2_655 .
N3 Yb2 C27 C26 32.7(4) . .
Cl2 Yb2 C27 C26 87.5(4) . .
C27 Yb2 C27 C26 -92.5(4) 2_655 .
C25 Yb2 C27 C26 17.4(4) . .
C25 Yb2 C27 C26 -138.4(4) 2_655 .
C26 Yb2 C27 C26 -118.8(4) 2_655 .
N4 Yb2 C27 C28 68.3(11) 2_655 .
N4 Yb2 C27 C28 -68.8(11) . .
N3 Yb2 C27 C28 -11.8(11) 2_655 .
N3 Yb2 C27 C28 171.7(11) . .
Cl2 Yb2 C27 C28 -133.6(10) . .
C27 Yb2 C27 C28 46.4(10) 2_655 .
C25 Yb2 C27 C28 156.3(12) . .
C25 Yb2 C27 C28 0.5(11) 2_655 .
C26 Yb2 C27 C28 138.9(13) . .
C26 Yb2 C27 C28 20.1(10) 2_655 .
C25 N3 C29 C30 83.0(7) . .
Yb2 N3 C29 C30 -102.2(6) . .
C25 N3 C29 C34 -99.4(7) . .
Yb2 N3 C29 C34 75.4(7) . .
C34 C29 C30 C31 -1.1(9) . .
N3 C29 C30 C31 176.5(6) . .
C34 C29 C30 C35 178.8(6) . .
N3 C29 C30 C35 -3.6(9) . .
C29 C30 C31 C32 0.4(10) . .
C35 C30 C31 C32 -179.5(7) . .
C30 C31 C32 C33 0.1(12) . .
C31 C32 C33 C34 0.1(12) . .
C30 C29 C34 C33 1.4(10) . .
N3 C29 C34 C33 -176.2(6) . .
C30 C29 C34 C38 -178.1(6) . .
N3 C29 C34 C38 4.3(10) . .
C32 C33 C34 C29 -0.9(11) . .
C32 C33 C34 C38 178.7(7) . .
C31 C30 C35 C36 -69.4(8) . .
C29 C30 C35 C36 110.7(8) . .
C31 C30 C35 C37 54.2(9) . .
C29 C30 C35 C37 -125.6(8) . .
C29 C34 C38 C40 117.6(8) . .
C33 C34 C38 C40 -61.9(10) . .
C29 C34 C38 C39 -118.8(8) . .
C33 C34 C38 C39 61.7(9) . .
C27 N4 C41 C46 -109.7(8) . .
Yb2 N4 C41 C46 93.1(7) . .
C27 N4 C41 C42 72.6(9) . .
Yb2 N4 C41 C42 -84.6(8) . .
C46 C41 C42 C43 1.3(11) . .
N4 C41 C42 C43 179.0(7) . .
C41 C42 C43 C44 -0.5(13) . .
C42 C43 C44 C45 0.0(15) . .
C43 C44 C45 C46 -0.4(16) . .
C42 C41 C46 C45 -1.6(12) . .
N4 C41 C46 C45 -179.4(7) . .
C44 C45 C46 C41 1.2(14) . .
C51 C47 C48 C52 -164(10) 3_756 3_756
C50 C47 C48 C52 -167(13) 3_756 3_756
C52 C47 C48 C52 0(8) . 3_756
C53 C47 C48 C52 -176(5) . 3_756
C47 C47 C48 C52 0(5) 3_756 3_756
C49 C47 C48 C52 -8(11) 3_756 3_756
C50 C47 C48 C51 -3(11) 3_756 3_756
C52 C47 C48 C51 164(9) . 3_756
C52 C47 C48 C51 164(10) 3_756 3_756
C53 C47 C48 C51 -12(6) . 3_756
C47 C47 C48 C51 164(8) 3_756 3_756
C49 C47 C48 C51 156(12) 3_756 3_756
C51 C47 C48 C49 -169(8) 3_756 .
C50 C47 C48 C49 -171(12) 3_756 .
C52 C47 C48 C49 -5(7) . .
C52 C47 C48 C49 -4(4) 3_756 .
C53 C47 C48 C49 180(3) . .
C47 C47 C48 C49 -5(4) 3_756 .
C49 C47 C48 C49 -12(11) 3_756 .
C51 C48 C49 C52 -8(10) 3_756 3_756
C47 C48 C49 C52 7(6) . 3_756
C52 C48 C49 C50 -3(7) 3_756 .
C51 C48 C49 C50 -10(13) 3_756 .
C47 C48 C49 C50 4(5) . .
C52 C48 C49 C47 -2(7) 3_756 3_756
C51 C48 C49 C47 -10(11) 3_756 3_756
C47 C48 C49 C47 5(4) . 3_756
C52 C49 C50 C47 0(5) 3_756 3_756
C48 C49 C50 C47 1(5) . 3_756
C52 C49 C50 C53 178(10) 3_756 3_756
C48 C49 C50 C53 179(9) . 3_756
C47 C49 C50 C53 178(13) 3_756 3_756
C52 C49 C50 C51 -8(5) 3_756 .
C48 C49 C50 C51 -7(5) . .
C47 C49 C50 C51 -8(4) 3_756 .
C48 C49 C50 C52 1(3) . 3_756
C47 C49 C50 C52 0(5) 3_756 3_756
C53 C50 C51 C47 -165(9) 3_756 3_756
C49 C50 C51 C47 17(8) . 3_756
C52 C50 C51 C47 12(7) 3_756 3_756
C47 C50 C51 C48 2(7) 3_756 3_756
C53 C50 C51 C48 -164(8) 3_756 3_756
C49 C50 C51 C48 19(10) . 3_756
C52 C50 C51 C48 14(8) 3_756 3_756
C47 C50 C51 C52 -8(6) 3_756 .
C53 C50 C51 C52 -173(4) 3_756 .
C49 C50 C51 C52 10(6) . .
C52 C50 C51 C52 4(4) 3_756 .
C47 C50 C51 C53 165(9) 3_756 3_756
C49 C50 C51 C53 -177(6) . 3_756
C52 C50 C51 C53 177(4) 3_756 3_756
C51 C47 C52 C48 43(25) 3_756 3_756
C50 C47 C52 C48 175(13) 3_756 3_756
C48 C47 C52 C48 0(16) . 3_756
C52 C47 C52 C48 0(12) 3_756 3_756
C53 C47 C52 C48 176(12) . 3_756
C47 C47 C52 C48 0(12) 3_756 3_756
C49 C47 C52 C48 175(16) 3_756 3_756
C51 C47 C52 C49 -133(18) 3_756 3_756
C50 C47 C52 C49 0(5) 3_756 3_756
C48 C47 C52 C49 -175(4) . 3_756
C52 C47 C52 C49 -175(5) 3_756 3_756
C53 C47 C52 C49 1(5) . 3_756
C47 C47 C52 C49 -175(5) 3_756 3_756
C51 C47 C52 C51 48(20) 3_756 .
C50 C47 C52 C51 -179(4) 3_756 .
C48 C47 C52 C51 6(6) . .
C52 C47 C52 C51 6(3) 3_756 .
C53 C47 C52 C51 -178(2) . .
C47 C47 C52 C51 6(3) 3_756 .
C49 C47 C52 C51 -179(6) 3_756 .
C51 C47 C52 C50 -133(20) 3_756 3_756
C48 C47 C52 C50 -175(6) . 3_756
C52 C47 C52 C50 -175(5) 3_756 3_756
C53 C47 C52 C50 1(3) . 3_756
C47 C47 C52 C50 -175(5) 3_756 3_756
C49 C47 C52 C50 0(5) 3_756 3_756
C51 C47 C52 C47 42(17) 3_756 3_756
C50 C47 C52 C47 175(5) 3_756 3_756
C48 C47 C52 C47 0(4) . 3_756
C52 C47 C52 C47 0.000(2) 3_756 3_756
C53 C47 C52 C47 176(4) . 3_756
C49 C47 C52 C47 175(5) 3_756 3_756
C47 C51 C52 C48 163(10) 3_756 3_756
C50 C51 C52 C48 168(8) . 3_756
C53 C51 C52 C48 158(11) 3_756 3_756
C47 C51 C52 C49 169(9) 3_756 3_756
C48 C51 C52 C49 6(8) 3_756 3_756
C50 C51 C52 C49 174(8) . 3_756
C53 C51 C52 C49 164(8) 3_756 3_756
C47 C51 C52 C47 -12(7) 3_756 .
C48 C51 C52 C47 -175(9) 3_756 .
C50 C51 C52 C47 -7(5) . .
C53 C51 C52 C47 -18(10) 3_756 .
C47 C51 C52 C50 -13(9) 3_756 3_756
C48 C51 C52 C50 -176(12) 3_756 3_756
C50 C51 C52 C50 -8(9) . 3_756
C53 C51 C52 C50 -19(12) 3_756 3_756
C48 C51 C52 C47 -163(10) 3_756 3_756
C50 C51 C52 C47 5(4) . 3_756
C53 C51 C52 C47 -6(5) 3_756 3_756
C51 C47 C53 C50 167(8) 3_756 3_756
C48 C47 C53 C50 175(6) . 3_756
C52 C47 C53 C50 -1(4) . 3_756
C52 C47 C53 C50 171(8) 3_756 3_756
C47 C47 C53 C50 12(13) 3_756 3_756
C49 C47 C53 C50 -1(4) 3_756 3_756
C50 C47 C53 C51 -167(8) 3_756 3_756
C48 C47 C53 C51 8(4) . 3_756
C52 C47 C53 C51 -168(7) . 3_756
C52 C47 C53 C51 4(4) 3_756 3_756
C47 C47 C53 C51 -155(18) 3_756 3_756
C49 C47 C53 C51 -168(6) 3_756 3_756
C57 O1 C54 C55 -3(3) . .
C57' O1' C54' C55' -2(3) . .
O1 C54 C55 C56 1(3) . .
O1' C54' C55' C56' 6(4) . .
C54 C55 C56 C57 2(3) . .
C54' C55' C56' C57' -6(3) . .
C54 O1 C57 C56 4(3) . .
C55 C56 C57 O1 -4(3) . .
C54' O1' C57' C56' -2(3) . .
C55' C56' C57' O1' 5(3) . .
